data_7714397
loop_
_publ_author_name
'Zimmerhofer, Fabian'
'Huppertz, Hubert'

_publ_section_title
;
 A New High-Pressure Polymorph of K2MoO2F4
;
_journal_name_full 'Dalton Transactions'
_journal_paper_doi 10.1039/D3DT02992A
_journal_year 2023
_chemical_formula_moiety 'F4 Mo O2, 2(K)'
_chemical_formula_sum 'F4 K2 Mo O2'
_chemical_formula_weight 282.14
_chemical_name_common 'potassium fluoridooxidomolybdate'
_chemical_name_systematic 'potassium fluoridooxidomolybdate'
_chemical_properties_physical Air-sensitive,Moisture-sensitive
_space_group_crystal_system monoclinic
_space_group_IT_number 12
_space_group_name_Hall '-C 2y'
_space_group_name_H-M_alt 'C 1 2/m 1'
_atom_sites_solution_primary 'dual space'
_atom_sites_solution_secondary difmap
_audit_creation_date 2023-06-20
_audit_creation_method
;
Olex2 1.5
(compiled 2023.03.06 svn.rbb2c1857 for OlexSys, GUI svn.r6748)
;
_audit_update_record
;
2023-09-13 deposited with the CCDC.	2023-11-06 downloaded from the CCDC.
;
_cell_angle_alpha 90
_cell_angle_beta 90.357(2)
_cell_angle_gamma 90
_cell_formula_units_Z 4
_cell_length_a 13.8579(5)
_cell_length_b 5.8109(2)
_cell_length_c 6.9442(3)
_cell_measurement_reflns_used 5613
_cell_measurement_temperature 301.00
_cell_measurement_theta_max 38.320
_cell_measurement_theta_min 2.933
_cell_volume 559.18(4)
_computing_cell_refinement 'Bruker SAINT-V 8.40B'
_computing_data_collection 'Bruker Apex 4 v2021.4-0'
_computing_data_reduction 'Bruker SAINT-V 8.40B'
_computing_molecular_graphics 'DIAMOND 4 v4.6.6 (Crystal Impact, 2021)'
_computing_publication_material 'Olex2 1.5 (Dolomanov et al., 2009)'
_computing_structure_refinement 'SHELXL 2017/1 (Sheldrick, 2015)'
_computing_structure_solution SHELXTL-2018/2
_diffrn_ambient_temperature 301.00
_diffrn_measured_fraction_theta_full 0.982
_diffrn_measured_fraction_theta_max 0.984
_diffrn_measurement_device_type 'Bruker D8 QUEST PHOTON III C14'
_diffrn_measurement_method '\f and \w shutterless scans'
_diffrn_radiation_type MoK\a
_diffrn_radiation_wavelength 0.71073
_diffrn_reflns_av_R_equivalents 0.0365
_diffrn_reflns_av_unetI/netI 0.0241
_diffrn_reflns_Laue_measured_fraction_full 0.982
_diffrn_reflns_Laue_measured_fraction_max 0.984
_diffrn_reflns_limit_h_max 23
_diffrn_reflns_limit_h_min -23
_diffrn_reflns_limit_k_max 9
_diffrn_reflns_limit_k_min -9
_diffrn_reflns_limit_l_max 11
_diffrn_reflns_limit_l_min -11
_diffrn_reflns_number 9484
_diffrn_reflns_point_group_measured_fraction_full 0.982
_diffrn_reflns_point_group_measured_fraction_max 0.984
_diffrn_reflns_theta_full 25.242
_diffrn_reflns_theta_max 37.497
_diffrn_reflns_theta_min 2.933
_diffrn_source 'Incoatec Microfocus'
_diffrn_source_current 1.0
_diffrn_source_power 0.05
_diffrn_source_voltage 50.0
_exptl_absorpt_coefficient_mu 3.842
_exptl_absorpt_correction_T_max 0.7481
_exptl_absorpt_correction_T_min 0.6413
_exptl_absorpt_correction_type multi-scan
_exptl_absorpt_process_details
;
SADABS-2016/2 (Bruker,2016/2) was used for absorption correction.
wR2(int) was 0.0712 before and 0.0471 after correction.
The Ratio of minimum to maximum transmission is 0.8572.
The \l/2 correction factor is Not present.
;
_exptl_crystal_colour colourless
_exptl_crystal_colour_primary colourless
_exptl_crystal_density_diffrn 3.351
_exptl_crystal_description block
_exptl_crystal_F_000 528
_exptl_crystal_size_max 0.1
_exptl_crystal_size_mid 0.05
_exptl_crystal_size_min 0.02
_refine_diff_density_max 2.827
_refine_diff_density_min -2.083
_refine_diff_density_rms 0.174
_refine_ls_extinction_coef 0.0082(17)
_refine_ls_extinction_expression Fc^*^=kFc[1+0.001xFc^2^\l^3^/sin(2\q)]^-1/4^
_refine_ls_extinction_method 'SHELXL-2017/1 (Sheldrick 2017)'
_refine_ls_goodness_of_fit_ref 1.098
_refine_ls_hydrogen_treatment undef
_refine_ls_matrix_type full
_refine_ls_number_parameters 51
_refine_ls_number_reflns 1568
_refine_ls_number_restraints 0
_refine_ls_restrained_S_all 1.098
_refine_ls_R_factor_all 0.0368
_refine_ls_R_factor_gt 0.0345
_refine_ls_shift/su_max 0.000
_refine_ls_shift/su_mean 0.000
_refine_ls_structure_factor_coef Fsqd
_refine_ls_weighting_details 'w=1/[\s^2^(Fo^2^)+(0.0416P)^2^+1.7355P] where P=(Fo^2^+2Fc^2^)/3'
_refine_ls_weighting_scheme calc
_refine_ls_wR_factor_gt 0.0839
_refine_ls_wR_factor_ref 0.0868
_reflns_Friedel_coverage 0.000
_reflns_number_gt 1493
_reflns_number_total 1568
_reflns_threshold_expression 'I > 2\s(I)'
_cod_data_source_file d3dt02992a2.cif
_cod_data_source_block K2MoO2F4
_cod_depositor_comments
;
The following automatic conversions were performed:

data item '_atom_sites_solution_secondary' value 'diffmap' was
changed to 'difmap'.

Automatic conversion script
Id: cif_fix_values 8170 2020-07-09 18:12:32Z antanas 
;
_cod_database_code 7714397
_shelx_shelxl_version_number 2017/1
_shelx_space_group_comment
;
The symmetry employed for this shelxl refinement is uniquely defined
by the following loop, which should always be used as a source of
symmetry information in preference to the above space-group names.
They are only intended as comments.
;
_shelx_estimated_absorpt_t_max 0.927
_shelx_estimated_absorpt_t_min 0.700
_olex2_refinement_description
;
1. Twinned data refinement
 Scales: 0.9413(11)
 0.0587(11)
2. Shared sites
{F1, O1}
3. Uiso/Uaniso restraints and constraints
Uanis(F1) = Uanis(O1)
4. Others
 Fixed Sof: O1(0.5) F1(0.5)
;
_olex2_submission_special_instructions 'No special instructions were received'

loop_
_space_group_symop_operation_xyz
'x, y, z'
'-x, y, -z'
'x+1/2, y+1/2, z'
'-x+1/2, y+1/2, -z'
'-x, -y, -z'
'x, -y, z'
'-x+1/2, -y+1/2, -z'
'x+1/2, -y+1/2, z'

loop_
_atom_site_label
_atom_site_type_symbol
_atom_site_fract_x
_atom_site_fract_y
_atom_site_fract_z
_atom_site_U_iso_or_equiv
_atom_site_adp_type
_atom_site_occupancy
_atom_site_site_symmetry_order
_atom_site_calc_flag
_atom_site_refinement_flags_posn
_atom_site_refinement_flags_adp
_atom_site_refinement_flags_occupancy
_atom_site_disorder_assembly
_atom_site_disorder_group
Mo1 Mo 0.39122(2) 0.000000 0.22990(4) 0.02252(10) Uani 1 2 d S T P . .
K1 K 0.05850(6) 0.000000 0.25904(12) 0.02680(15) Uani 1 2 d S T P . .
K2 K 0.26774(6) 0.000000 0.71557(16) 0.03156(17) Uani 1 2 d S T P . .
F3 F 0.38502(13) 0.2347(3) 0.4377(2) 0.0299(3) Uani 1 1 d . . . . .
F2 F 0.24780(16) 0.000000 0.2745(4) 0.0352(5) Uani 1 2 d S T P . .
O1 O 0.37341(16) 0.2341(4) 0.0575(3) 0.0341(4) Uani 0.5 1 d . . P . .
O2 O 0.51651(19) 0.000000 0.2389(5) 0.0304(5) Uani 1 2 d S T P . .
F1 F 0.37341(16) 0.2341(4) 0.0575(3) 0.0341(4) Uani 0.5 1 d . . P . .

loop_
_atom_site_aniso_label
_atom_site_aniso_U_11
_atom_site_aniso_U_22
_atom_site_aniso_U_33
_atom_site_aniso_U_23
_atom_site_aniso_U_13
_atom_site_aniso_U_12
Mo1 0.02283(13) 0.02067(13) 0.02415(14) 0.000 0.00667(9) 0.000
K1 0.0285(3) 0.0250(3) 0.0269(3) 0.000 -0.0019(2) 0.000
K2 0.0279(3) 0.0246(3) 0.0422(4) 0.000 0.0023(3) 0.000
F3 0.0384(8) 0.0241(7) 0.0273(7) -0.0099(6) -0.0023(6) 0.0033(6)
F2 0.0160(8) 0.0435(14) 0.0460(14) 0.000 0.0013(9) 0.000
O1 0.0487(11) 0.0269(8) 0.0268(8) 0.0095(7) 0.0071(7) 0.0075(7)
O2 0.0191(9) 0.0356(13) 0.0367(14) 0.000 0.0036(9) 0.000
F1 0.0487(11) 0.0269(8) 0.0268(8) 0.0095(7) 0.0071(7) 0.0075(7)

loop_
_atom_type_symbol
_atom_type_description
_atom_type_scat_dispersion_real
_atom_type_scat_dispersion_imag
_atom_type_scat_source
F F 0.0171 0.0103 'International Tables Vol C Tables 4.2.6.8 and 6.1.1.4'
K K 0.2009 0.2494 'International Tables Vol C Tables 4.2.6.8 and 6.1.1.4'
Mo Mo -1.6832 0.6857 'International Tables Vol C Tables 4.2.6.8 and 6.1.1.4'
O O 0.0106 0.0060 'International Tables Vol C Tables 4.2.6.8 and 6.1.1.4'

loop_
_geom_angle_atom_site_label_1
_geom_angle_atom_site_label_2
_geom_angle_atom_site_label_3
_geom_angle
_geom_angle_site_symmetry_1
_geom_angle_site_symmetry_3
_geom_angle_publ_flag
K1 Mo1 K1 102.65(2) 3 3_545 ?
K1 Mo1 K2 103.655(17) 3 . ?
K1 Mo1 K2 103.655(17) 3_545 . ?
K2 Mo1 K1 75.534(14) 7_556 3 ?
K2 Mo1 K1 170.85(2) 7_546 3 ?
K2 Mo1 K1 170.85(2) 7_556 3_545 ?
K2 Mo1 K1 75.534(14) 7_546 3_545 ?
K2 Mo1 K2 104.80(2) 7_546 7_556 ?
K2 Mo1 K2 68.49(2) 7_546 . ?
K2 Mo1 K2 68.49(2) 7_556 . ?
F3 Mo1 K1 121.73(5) 6 3 ?
F3 Mo1 K1 121.72(5) . 3_545 ?
F3 Mo1 K1 56.95(6) 6 3_545 ?
F3 Mo1 K1 56.95(6) . 3 ?
F3 Mo1 K2 49.67(5) . 7_556 ?
F3 Mo1 K2 116.10(6) . 7_546 ?
F3 Mo1 K2 116.10(6) 6 7_556 ?
F3 Mo1 K2 48.12(5) 6 . ?
F3 Mo1 K2 48.12(5) . . ?
F3 Mo1 K2 49.67(5) 6 7_546 ?
F3 Mo1 F3 86.64(10) 6 . ?
F3 Mo1 F2 80.85(8) 6 . ?
F3 Mo1 F2 80.86(8) . . ?
F2 Mo1 K1 127.36(2) . 3_545 ?
F2 Mo1 K1 127.36(2) . 3 ?
F2 Mo1 K2 53.96(9) . . ?
F2 Mo1 K2 52.406(11) . 7_556 ?
F2 Mo1 K2 52.406(11) . 7_546 ?
O1 Mo1 K1 62.36(7) 6 3_545 ?
O1 Mo1 K1 134.28(6) 6 3 ?
O1 Mo1 K2 53.08(6) 6 7_546 ?
O1 Mo1 K2 121.52(6) 6 . ?
O1 Mo1 K2 125.35(8) 6 7_556 ?
O1 Mo1 F3 168.47(8) 6 . ?
O1 Mo1 F3 87.63(8) 6 6 ?
O1 Mo1 F2 88.36(9) 6 . ?
O1 Mo1 F1 96.18(13) 6 . ?
O2 Mo1 K1 51.384(11) . 3_545 ?
O2 Mo1 K1 51.384(11) . 3 ?
O2 Mo1 K2 126.67(2) . 7_556 ?
O2 Mo1 K2 126.67(2) . 7_546 ?
O2 Mo1 K2 115.11(11) . . ?
O2 Mo1 F3 91.23(9) . 6 ?
O2 Mo1 F3 91.23(9) . . ?
O2 Mo1 F2 169.07(13) . . ?
O2 Mo1 O1 98.89(10) . 6 ?
O2 Mo1 F1 98.89(10) . . ?
F1 Mo1 K1 62.36(7) . 3 ?
F1 Mo1 K1 134.28(6) . 3_545 ?
F1 Mo1 K2 53.08(6) . 7_556 ?
F1 Mo1 K2 121.52(6) . . ?
F1 Mo1 K2 125.35(8) . 7_546 ?
F1 Mo1 F3 168.47(8) . 6 ?
F1 Mo1 F3 87.63(8) . . ?
F1 Mo1 F2 88.36(9) . . ?
F3 K1 Mo1 85.77(4) 8_455 3_445 ?
F3 K1 Mo1 131.34(5) 7_556 3_445 ?
F3 K1 Mo1 77.05(4) 4_546 3_445 ?
F3 K1 Mo1 32.28(3) 3_445 3_445 ?
F3 K1 F3 68.34(6) 7_556 8_455 ?
F3 K1 F3 69.03(8) 7_556 4_546 ?
F3 K1 F3 59.23(6) 3_445 8_455 ?
F3 K1 F3 101.00(5) 4_546 8_455 ?
F3 K1 F3 68.34(6) 4_546 3_445 ?
F3 K1 F3 101.00(5) 7_556 3_445 ?
F3 K1 O1 101.21(6) 7_556 7 ?
F3 K1 O1 144.39(6) 4_546 8_455 ?
F3 K1 O1 101.21(6) 4_546 4_545 ?
F3 K1 O1 143.94(6) 4_546 7 ?
F3 K1 O1 48.56(4) 8_455 8_455 ?
F3 K1 O1 143.94(6) 7_556 4_545 ?
F3 K1 O1 106.39(5) 7_556 8_455 ?
F3 K1 O1 144.39(6) 7_556 3_445 ?
F3 K1 O1 78.53(5) 3_445 8_455 ?
F3 K1 O1 106.39(5) 4_546 3_445 ?
F3 K1 O1 48.56(4) 3_445 3_445 ?
F3 K1 O1 78.53(5) 8_455 3_445 ?
F3 K1 O2 62.41(7) 7_556 3_455 ?
F3 K1 O2 130.30(8) 7_556 3_445 ?
F3 K1 O2 130.30(8) 4_546 3_455 ?
F3 K1 O2 62.41(7) 4_546 3_445 ?
F2 K1 Mo1 128.627(10) . 3_445 ?
F2 K1 F3 71.68(7) . 7_556 ?
F2 K1 F3 139.12(6) . 8_455 ?
F2 K1 F3 71.68(7) . 4_546 ?
F2 K1 F3 139.12(6) . 3_445 ?
F2 K1 O1 142.35(6) . 3_445 ?
F2 K1 O1 72.31(7) . 4_545 ?
F2 K1 O1 142.35(6) . 8_455 ?
F2 K1 O1 72.31(7) . 7 ?
F2 K1 O2 101.40(5) . 3_445 ?
F2 K1 O2 101.40(5) . 3_455 ?
O1 K1 Mo1 81.96(4) 8_455 3_445 ?
O1 K1 Mo1 75.18(4) 4_545 3_445 ?
O1 K1 Mo1 126.16(5) 7 3_445 ?
O1 K1 Mo1 29.40(3) 3_445 3_445 ?
O1 K1 F3 107.36(5) 7 8_455 ?
O1 K1 F3 146.48(6) 7 3_445 ?
O1 K1 F3 146.48(6) 4_545 8_455 ?
O1 K1 F3 107.36(5) 4_545 3_445 ?
O1 K1 O1 71.30(7) 4_545 3_445 ?
O1 K1 O1 71.30(7) 7 8_455 ?
O1 K1 O1 100.77(6) 4_545 8_455 ?
O1 K1 O1 65.60(9) 4_545 7 ?
O1 K1 O1 55.86(7) 3_445 8_455 ?
O1 K1 O1 100.77(6) 7 3_445 ?
O1 K1 O2 59.93(7) 7 3_455 ?
O1 K1 O2 124.06(8) 7 3_445 ?
O1 K1 O2 124.06(8) 4_545 3_455 ?
O1 K1 O2 59.93(7) 4_545 3_445 ?
O2 K1 Mo1 129.81(5) 3_455 3_445 ?
O2 K1 Mo1 27.23(5) 3_445 3_445 ?
O2 K1 F3 51.92(6) 3_455 8_455 ?
O2 K1 F3 110.57(6) 3_445 8_455 ?
O2 K1 F3 110.57(6) 3_455 3_445 ?
O2 K1 F3 51.92(6) 3_445 3_445 ?
O2 K1 O1 50.91(6) 3_455 8_455 ?
O2 K1 O1 106.68(7) 3_455 3_445 ?
O2 K1 O1 50.91(6) 3_445 3_445 ?
O2 K1 O1 106.68(7) 3_445 8_455 ?
O2 K1 O2 156.76(10) 3_445 3_455 ?
F3 K2 F3 85.04(6) 7_556 . ?
F3 K2 F3 56.64(7) 6 . ?
F3 K2 F3 85.04(6) 4_546 6 ?
F3 K2 F3 115.59(5) 7_556 6 ?
F3 K2 F3 66.23(7) 4_546 7_556 ?
F3 K2 F3 115.59(5) 4_546 . ?
F3 K2 F2 53.76(6) 4_546 7_546 ?
F3 K2 F2 63.99(5) 4_546 . ?
F3 K2 F2 122.07(7) 6 7_556 ?
F3 K2 F2 119.88(7) 7_556 7_546 ?
F3 K2 F2 51.60(5) . . ?
F3 K2 F2 65.48(6) 6 7_546 ?
F3 K2 F2 65.48(6) . 7_556 ?
F3 K2 F2 122.07(7) . 7_546 ?
F3 K2 F2 63.99(5) 7_556 . ?
F3 K2 F2 119.88(7) 4_546 7_556 ?
F3 K2 F2 53.76(6) 7_556 7_556 ?
F3 K2 F2 51.60(5) 6 . ?
F3 K2 O1 89.39(6) 4_546 7_556 ?
F3 K2 O1 113.53(5) 7_556 1_556 ?
F3 K2 O1 151.56(6) 7_556 6_556 ?
F3 K2 O1 117.16(6) . 6_556 ?
F3 K2 O1 92.27(5) . 1_556 ?
F3 K2 O1 169.98(6) 6 7_556 ?
F3 K2 O1 119.26(5) 6 4_546 ?
F3 K2 O1 119.26(5) . 7_556 ?
F3 K2 O1 117.16(6) 6 1_556 ?
F3 K2 O1 54.42(5) 4_546 4_546 ?
F3 K2 O1 113.53(5) 4_546 6_556 ?
F3 K2 O1 89.39(6) 7_556 4_546 ?
F3 K2 O1 169.98(6) . 4_546 ?
F3 K2 O1 92.27(5) 6 6_556 ?
F3 K2 O1 54.42(5) 7_556 7_556 ?
F3 K2 O1 151.56(6) 4_546 1_556 ?
F3 K2 O2 141.57(5) 7_556 5_656 ?
F3 K2 O2 60.27(6) . 5_656 ?
F3 K2 O2 60.27(6) 6 5_656 ?
F3 K2 O2 141.57(5) 4_546 5_656 ?
F2 K2 F2 90.99(7) 7_546 . ?
F2 K2 F2 171.09(10) 7_546 7_556 ?
F2 K2 F2 90.99(7) 7_556 . ?
F2 K2 O1 54.34(7) 7_546 4_546 ?
F2 K2 O1 117.04(8) 7_556 6_556 ?
F2 K2 O1 54.34(7) 7_556 7_556 ?
F2 K2 O1 117.35(7) 7_556 4_546 ?
F2 K2 O1 143.44(5) . 6_556 ?
F2 K2 O1 65.08(7) 7_546 6_556 ?
F2 K2 O1 117.04(8) 7_546 1_556 ?
F2 K2 O1 117.35(7) 7_546 7_556 ?
F2 K2 O1 143.44(5) . 1_556 ?
F2 K2 O1 65.08(7) 7_556 1_556 ?
F2 K2 O2 94.08(5) 7_556 5_656 ?
F2 K2 O2 94.08(5) 7_546 5_656 ?
O1 K2 F2 118.40(6) 4_546 . ?
O1 K2 F2 118.40(6) 7_556 . ?
O1 K2 O1 97.59(5) 4_546 1_556 ?
O1 K2 O1 97.59(5) 7_556 6_556 ?
O1 K2 O1 52.12(7) 1_556 6_556 ?
O1 K2 O1 63.04(8) 4_546 7_556 ?
O1 K2 O1 70.90(7) 4_546 6_556 ?
O1 K2 O1 70.90(7) 7_556 1_556 ?
O1 K2 O2 127.26(7) 7_556 5_656 ?
O1 K2 O2 127.26(7) 4_546 5_656 ?
O2 K2 F2 100.84(8) 5_656 . ?
O2 K2 O1 56.90(7) 5_656 1_556 ?
O2 K2 O1 56.90(7) 5_656 6_556 ?
Mo1 F3 K1 90.77(6) . 3 ?
Mo1 F3 K1 159.57(9) . 7_556 ?
Mo1 F3 K2 100.89(7) . . ?
Mo1 F3 K2 97.85(6) . 7_556 ?
K1 F3 K1 79.00(5) 7_556 3 ?
K1 F3 K2 84.86(5) 7_556 . ?
K1 F3 K2 101.18(5) 7_556 7_556 ?
K2 F3 K1 160.34(7) . 3 ?
K2 F3 K1 99.10(6) 7_556 3 ?
K2 F3 K2 94.96(6) 7_556 . ?
Mo1 F2 K1 168.79(16) . . ?
Mo1 F2 K2 94.40(5) . 7_556 ?
Mo1 F2 K2 94.05(10) . . ?
Mo1 F2 K2 94.40(5) . 7_546 ?
K1 F2 K2 85.81(5) . 7_556 ?
K1 F2 K2 97.15(9) . . ?
K1 F2 K2 85.81(5) . 7_546 ?
K2 F2 K2 171.09(10) 7_546 7_556 ?
K2 F2 K2 89.01(7) 7_546 . ?
K2 F2 K2 89.01(7) 7_556 . ?
Mo1 O2 K1 101.39(5) . 3 ?
Mo1 O2 K1 101.39(5) . 3_545 ?
Mo1 O2 K2 176.04(17) . 5_656 ?
K1 O2 K1 156.76(10) 3 3_545 ?
K1 O2 K2 78.48(5) 3_545 5_656 ?
K1 O2 K2 78.48(5) 3 5_656 ?
Mo1 F1 K1 149.76(10) . 7 ?
Mo1 F1 K1 88.23(8) . 3 ?
Mo1 F1 K2 103.68(9) . 1_554 ?
Mo1 F1 K2 97.29(7) . 7_556 ?
K1 F1 K1 79.23(6) 7 3 ?
K1 F1 K2 78.71(5) 7 1_554 ?
K1 F1 K2 110.55(6) 7 7_556 ?
K2 F1 K1 153.36(7) 1_554 3 ?
K2 F1 K1 92.54(6) 7_556 3 ?
K2 F1 K2 109.10(7) 7_556 1_554 ?

loop_
_geom_bond_atom_site_label_1
_geom_bond_atom_site_label_2
_geom_bond_distance
_geom_bond_site_symmetry_2
_geom_bond_publ_flag
Mo1 K1 3.7216(5) 3 ?
Mo1 K1 3.7216(5) 3_545 ?
Mo1 K2 3.6671(6) 7_546 ?
Mo1 K2 3.6671(6) 7_556 ?
Mo1 K2 3.7913(11) . ?
Mo1 F3 1.9878(15) . ?
Mo1 F3 1.9878(15) 6 ?
Mo1 F2 2.013(2) . ?
Mo1 O1 1.8280(18) 6 ?
Mo1 O2 1.737(3) . ?
Mo1 F1 1.8280(18) . ?
K1 F3 3.120(2) 3_445 ?
K1 F3 2.7209(16) 4_546 ?
K1 F3 3.120(2) 8_455 ?
K1 F3 2.7209(16) 7_556 ?
K1 F2 2.625(2) . ?
K1 O1 2.8522(19) 7 ?
K1 O1 3.299(2) 3_445 ?
K1 O1 2.8522(19) 4_545 ?
K1 O1 3.299(2) 8_455 ?
K1 O2 2.9663(6) 3_455 ?
K1 O2 2.9663(6) 3_445 ?
K2 F3 2.8219(19) 4_546 ?
K2 F3 2.875(2) . ?
K2 F3 2.8219(19) 7_556 ?
K2 F3 2.875(2) 6 ?
K2 F2 2.9143(2) 7_546 ?
K2 F2 3.073(3) . ?
K2 F2 2.9143(2) 7_556 ?
K2 O1 2.955(2) 7_556 ?
K2 O1 3.097(2) 1_556 ?
K2 O1 2.955(2) 4_546 ?
K2 O1 3.097(2) 6_556 ?
K2 O2 3.005(3) 5_656 ?

loop_
_geom_torsion_atom_site_label_1
_geom_torsion_atom_site_label_2
_geom_torsion_atom_site_label_3
_geom_torsion_atom_site_label_4
_geom_torsion
_geom_torsion_site_symmetry_1
_geom_torsion_site_symmetry_2
_geom_torsion_site_symmetry_3
_geom_torsion_site_symmetry_4
_geom_torsion_publ_flag
K1 Mo1 O2 K1 -175.33(18) 3_545 . . 3 ?
K1 Mo1 O2 K1 175.33(18) 3 . . 3_545 ?
K1 Mo1 F1 K1 64.9(2) 3 . . 7 ?
K1 Mo1 F1 K1 -15.6(3) 3_545 . . 7 ?
K1 Mo1 F1 K1 -80.48(8) 3_545 . . 3 ?
K1 Mo1 F1 K2 -172.82(3) 3_545 . . 7_556 ?
K1 Mo1 F1 K2 155.91(9) 3 . . 1_554 ?
K1 Mo1 F1 K2 -92.34(7) 3 . . 7_556 ?
K1 Mo1 F1 K2 75.43(11) 3_545 . . 1_554 ?
K2 Mo1 O2 K1 -6.63(17) 7_556 . . 3 ?
K2 Mo1 O2 K1 -87.67(9) . . . 3 ?
K2 Mo1 O2 K1 6.63(17) 7_546 . . 3_545 ?
K2 Mo1 O2 K1 -168.71(3) 7_546 . . 3 ?
K2 Mo1 O2 K1 87.67(9) . . . 3_545 ?
K2 Mo1 O2 K1 168.71(3) 7_556 . . 3_545 ?
K2 Mo1 F1 K1 89.51(6) . . . 3 ?
K2 Mo1 F1 K1 174.22(3) 7_546 . . 3 ?
K2 Mo1 F1 K1 92.34(7) 7_556 . . 3 ?
K2 Mo1 F1 K1 -120.9(2) 7_546 . . 7 ?
K2 Mo1 F1 K1 157.2(3) 7_556 . . 7 ?
K2 Mo1 F1 K1 154.41(17) . . . 7 ?
K2 Mo1 F1 K2 81.88(8) 7_546 . . 7_556 ?
K2 Mo1 F1 K2 -29.87(10) 7_546 . . 1_554 ?
K2 Mo1 F1 K2 -111.75(10) 7_556 . . 1_554 ?
K2 Mo1 F1 K2 -2.82(10) . . . 7_556 ?
K2 Mo1 F1 K2 -114.58(6) . . . 1_554 ?
F3 Mo1 O2 K1 44.34(10) 6 . . 3_545 ?
F3 Mo1 O2 K1 -44.33(10) . . . 3 ?
F3 Mo1 O2 K1 131.00(10) . . . 3_545 ?
F3 Mo1 O2 K1 -131.00(10) 6 . . 3 ?
F3 Mo1 F1 K1 53.53(6) . . . 3 ?
F3 Mo1 F1 K1 113.8(4) 6 . . 3 ?
F3 Mo1 F1 K1 178.7(3) 6 . . 7 ?
F3 Mo1 F1 K1 118.4(2) . . . 7 ?
F3 Mo1 F1 K2 21.4(5) 6 . . 7_556 ?
F3 Mo1 F1 K2 -38.81(8) . . . 7_556 ?
F3 Mo1 F1 K2 -90.3(4) 6 . . 1_554 ?
F3 Mo1 F1 K2 -150.56(8) . . . 1_554 ?
F2 Mo1 O2 K1 -87.67(9) . . . 3 ?
F2 Mo1 O2 K1 87.67(9) . . . 3_545 ?
F2 Mo1 F1 K1 -160.7(2) . . . 7 ?
F2 Mo1 F1 K1 134.44(8) . . . 3 ?
F2 Mo1 F1 K2 42.10(9) . . . 7_556 ?
F2 Mo1 F1 K2 -69.65(9) . . . 1_554 ?
O1 Mo1 O2 K1 -43.46(12) 6 . . 3_545 ?
O1 Mo1 O2 K1 141.21(10) 6 . . 3 ?
O1 Mo1 F1 K1 -137.39(6) 6 . . 3 ?
O1 Mo1 F1 K1 -72.5(3) 6 . . 7 ?
O1 Mo1 F1 K2 18.52(13) 6 . . 1_554 ?
O1 Mo1 F1 K2 130.28(6) 6 . . 7_556 ?
O2 Mo1 F1 K1 27.6(2) . . . 7 ?
O2 Mo1 F1 K1 -37.35(9) . . . 3 ?
O2 Mo1 F1 K2 118.56(10) . . . 1_554 ?
O2 Mo1 F1 K2 -129.68(10) . . . 7_556 ?
F1 Mo1 O2 K1 -141.21(10) . . . 3_545 ?
F1 Mo1 O2 K1 43.46(12) . . . 3 ?

loop_
_twin_individual_id
_twin_individual_mass_fraction_refined
1 0.9413(11)
2 0.0587(11)
